data_4020812
loop_
_publ_author_name
'Daniele Casarini'
'Stefano Grilli'
'Lodovico Lunazzi'
'Andrea Mazzanti'

_publ_section_title
;
 Conformational Studies by Dynamic NMR. 97.
 Structure, Conformation, Stereodynamics and Enantioseparation
 of Aryl Substituted Norbornanes
;
_journal_name_full 'Journal of Organic Chemistry'
_journal_page_first 345
_journal_page_last 351
_journal_paper_doi 10.1021/jo035411n
_journal_volume 69
_journal_year 2004
_chemical_formula_sum 'C27 H28 O2'
_chemical_formula_weight 384.49
_chemical_melting_point 162
_space_group_IT_number 14
_symmetry_cell_setting monoclinic
_symmetry_space_group_name_Hall '-P 2ybc'
_symmetry_space_group_name_H-M 'P 1 21/c 1'
_cell_angle_alpha 90.00
_cell_angle_beta 102.3720(10)
_cell_angle_gamma 90.00
_cell_formula_units_Z 4
_cell_length_a 12.8067(8)
_cell_length_b 7.4743(5)
_cell_length_c 22.3194(14)
_cell_measurement_temperature 293(2)
_cell_volume 2086.8(2)
_diffrn_ambient_temperature 293(2)
_exptl_crystal_density_diffrn 1.224
_cod_original_sg_symbol_H-M 'P 21/c'
_cod_database_code 4020812

loop_
_symmetry_equiv_pos_as_xyz
'x, y, z'
'-x, y+1/2, -z+1/2'
'-x, -y, -z'
'x, -y-1/2, z-1/2'

loop_
_atom_site_label
_atom_site_type_symbol
_atom_site_fract_x
_atom_site_fract_y
_atom_site_fract_z
_atom_site_U_iso_or_equiv
_atom_site_adp_type
_atom_site_occupancy
_atom_site_symmetry_multiplicity
_atom_site_calc_flag
_atom_site_refinement_flags
_atom_site_disorder_assembly
_atom_site_disorder_group
O1 O -0.15763(8) 0.40183(16) 0.02423(6) 0.0678(3) Uani 1 1 d . . .
O2 O 0.52754(9) 0.27201(17) 0.03778(6) 0.0682(3) Uani 1 1 d . . .
C1 C 0.23568(10) 0.01875(17) 0.23181(6) 0.0420(3) Uani 1 1 d . . .
C2 C 0.33121(12) -0.11205(19) 0.24217(7) 0.0542(4) Uani 1 1 d . . .
H2A H 0.3965 -0.0501 0.2393 0.065 Uiso 1 1 calc R . .
H2B H 0.3410 -0.1683 0.2822 0.065 Uiso 1 1 calc R . .
C3 C 0.30148(13) -0.25230(19) 0.19062(8) 0.0583(4) Uani 1 1 d . . .
H3A H 0.3536 -0.2544 0.1649 0.070 Uiso 1 1 calc R . .
H3B H 0.2961 -0.3709 0.2073 0.070 Uiso 1 1 calc R . .
C4 C 0.19282(11) -0.18694(17) 0.15486(7) 0.0473(3) Uani 1 1 d . . .
H4 H 0.1724 -0.2344 0.1130 0.057 Uiso 1 1 calc R . .
C5 C 0.11203(13) -0.22607(19) 0.19471(7) 0.0543(4) Uani 1 1 d . . .
H5A H 0.1207 -0.3466 0.2112 0.065 Uiso 1 1 calc R . .
H5B H 0.0393 -0.2113 0.1716 0.065 Uiso 1 1 calc R . .
C6 C 0.13954(13) -0.08623(19) 0.24597(7) 0.0532(4) Uani 1 1 d . . .
H6A H 0.1588 -0.1437 0.2858 0.064 Uiso 1 1 calc R . .
H6B H 0.0794 -0.0071 0.2456 0.064 Uiso 1 1 calc R . .
C7 C 0.20505(9) 0.02154(16) 0.15820(6) 0.0377(3) Uani 1 1 d . . .
C8 C 0.10334(9) 0.12210(17) 0.12776(5) 0.0375(3) Uani 1 1 d . . .
C9 C 0.02099(10) 0.04037(19) 0.08589(6) 0.0457(3) Uani 1 1 d . . .
H9 H 0.0241 -0.0823 0.0796 0.055 Uiso 1 1 calc R . .
C10 C -0.06516(11) 0.1354(2) 0.05344(7) 0.0517(3) Uani 1 1 d . . .
H10 H -0.1193 0.0756 0.0264 0.062 Uiso 1 1 calc R . .
C11 C -0.07209(10) 0.3175(2) 0.06052(6) 0.0474(3) Uani 1 1 d . . .
C12 C 0.00817(11) 0.4028(2) 0.10195(7) 0.0556(4) Uani 1 1 d . . .
H12 H 0.0046 0.5255 0.1081 0.067 Uiso 1 1 calc R . .
C13 C 0.09380(11) 0.30538(19) 0.13419(7) 0.0506(3) Uani 1 1 d . . .
H13 H 0.1474 0.3656 0.1614 0.061 Uiso 1 1 calc R . .
C14 C 0.29369(9) 0.09045(17) 0.12797(6) 0.0395(3) Uani 1 1 d . . .
C15 C 0.35114(11) 0.24416(18) 0.14743(7) 0.0486(3) Uani 1 1 d . . .
H15 H 0.3371 0.3055 0.1811 0.058 Uiso 1 1 calc R . .
C16 C 0.42902(11) 0.3103(2) 0.11860(7) 0.0520(3) Uani 1 1 d . . .
H16 H 0.4667 0.4134 0.1332 0.062 Uiso 1 1 calc R . .
C17 C 0.44994(11) 0.2221(2) 0.06827(7) 0.0490(3) Uani 1 1 d . . .
C18 C 0.39156(11) 0.0718(2) 0.04647(6) 0.0527(4) Uani 1 1 d . . .
H18 H 0.4038 0.0139 0.0117 0.063 Uiso 1 1 calc R . .
C19 C 0.31507(10) 0.0071(2) 0.07596(6) 0.0465(3) Uani 1 1 d . . .
H19 H 0.2767 -0.0948 0.0608 0.056 Uiso 1 1 calc R . .
C20 C 0.25694(11) 0.18719(18) 0.27107(6) 0.0443(3) Uani 1 1 d . . .
C21 C 0.17402(14) 0.2910(2) 0.28315(8) 0.0587(4) Uani 1 1 d . . .
H21 H 0.1042 0.2628 0.2639 0.070 Uiso 1 1 calc R . .
C22 C 0.19201(18) 0.4351(2) 0.32299(8) 0.0726(5) Uani 1 1 d . . .
H22 H 0.1347 0.5022 0.3302 0.087 Uiso 1 1 calc R . .
C23 C 0.2949(2) 0.4791(3) 0.35198(8) 0.0835(6) Uani 1 1 d . . .
H23 H 0.3076 0.5742 0.3795 0.100 Uiso 1 1 calc R . .
C24 C 0.37792(19) 0.3814(3) 0.33985(10) 0.0938(8) Uani 1 1 d . . .
H24 H 0.4477 0.4120 0.3585 0.113 Uiso 1 1 calc R . .
C25 C 0.35968(14) 0.2381(2) 0.30031(9) 0.0706(5) Uani 1 1 d . . .
H25 H 0.4177 0.1735 0.2929 0.085 Uiso 1 1 calc R . .
C26 C -0.16078(14) 0.5920(3) 0.02611(10) 0.0805(6) Uani 1 1 d . . .
H26A H -0.2242 0.6340 -0.0014 0.121 Uiso 1 1 calc R . .
H26B H -0.0990 0.6399 0.0139 0.121 Uiso 1 1 calc R . .
H26C H -0.1613 0.6305 0.0671 0.121 Uiso 1 1 calc R . .
C27 C 0.59370(15) 0.4191(3) 0.06109(10) 0.0808(6) Uani 1 1 d . . .
H27A H 0.6443 0.4396 0.0357 0.121 Uiso 1 1 calc R . .
H27B H 0.6313 0.3933 0.1022 0.121 Uiso 1 1 calc R . .
H27C H 0.5504 0.5239 0.0611 0.121 Uiso 1 1 calc R . .

loop_
_atom_site_aniso_label
_atom_site_aniso_U_11
_atom_site_aniso_U_22
_atom_site_aniso_U_33
_atom_site_aniso_U_23
_atom_site_aniso_U_13
_atom_site_aniso_U_12
O1 0.0395(5) 0.0716(8) 0.0815(8) 0.0078(6) -0.0108(5) 0.0042(5)
O2 0.0572(7) 0.0803(8) 0.0737(8) 0.0096(6) 0.0289(6) 0.0015(6)
C1 0.0422(7) 0.0393(6) 0.0412(6) -0.0043(5) 0.0017(5) -0.0032(5)
C2 0.0548(8) 0.0465(8) 0.0543(8) 0.0002(6) -0.0035(6) 0.0061(6)
C3 0.0635(9) 0.0401(7) 0.0667(10) -0.0040(7) 0.0035(8) 0.0108(7)
C4 0.0501(7) 0.0368(7) 0.0522(8) -0.0100(6) 0.0045(6) -0.0022(6)
C5 0.0632(9) 0.0386(7) 0.0596(9) -0.0050(6) 0.0099(7) -0.0118(6)
C6 0.0618(9) 0.0465(8) 0.0519(8) -0.0052(6) 0.0132(7) -0.0127(7)
C7 0.0340(6) 0.0354(6) 0.0410(6) -0.0078(5) 0.0022(5) -0.0011(5)
C8 0.0326(6) 0.0416(6) 0.0369(6) -0.0083(5) 0.0045(5) -0.0028(5)
C9 0.0411(7) 0.0431(7) 0.0487(7) -0.0086(6) 0.0005(5) -0.0074(5)
C10 0.0370(6) 0.0608(9) 0.0508(8) -0.0064(6) -0.0048(6) -0.0099(6)
C11 0.0315(6) 0.0582(8) 0.0497(7) 0.0012(6) 0.0026(5) 0.0010(6)
C12 0.0457(8) 0.0445(8) 0.0689(9) -0.0123(7) -0.0050(7) 0.0061(6)
C13 0.0410(7) 0.0457(7) 0.0570(8) -0.0147(6) -0.0075(6) 0.0007(6)
C14 0.0312(6) 0.0418(6) 0.0425(6) -0.0034(5) 0.0008(5) 0.0045(5)
C15 0.0492(7) 0.0454(7) 0.0529(8) -0.0089(6) 0.0151(6) -0.0041(6)
C16 0.0452(7) 0.0488(8) 0.0618(9) -0.0012(7) 0.0110(6) -0.0048(6)
C17 0.0371(6) 0.0590(8) 0.0508(8) 0.0120(6) 0.0091(6) 0.0097(6)
C18 0.0430(7) 0.0690(10) 0.0455(7) -0.0065(7) 0.0082(6) 0.0089(7)
C19 0.0354(6) 0.0543(8) 0.0460(7) -0.0107(6) 0.0000(5) 0.0029(6)
C20 0.0504(7) 0.0414(7) 0.0375(6) -0.0031(5) 0.0012(5) -0.0080(6)
C21 0.0624(9) 0.0551(9) 0.0624(9) -0.0181(7) 0.0216(7) -0.0135(7)
C22 0.1013(14) 0.0568(9) 0.0685(10) -0.0215(8) 0.0379(10) -0.0152(10)
C23 0.1325(19) 0.0549(10) 0.0538(9) -0.0182(8) -0.0008(11) -0.0230(12)
C24 0.0961(15) 0.0628(12) 0.0948(15) -0.0200(11) -0.0411(12) -0.0115(11)
C25 0.0591(9) 0.0541(9) 0.0829(12) -0.0120(8) -0.0195(9) -0.0022(7)
C26 0.0510(9) 0.0721(12) 0.1108(16) 0.0236(11) -0.0001(10) 0.0097(8)
C27 0.0595(10) 0.0965(15) 0.0894(13) 0.0231(11) 0.0222(10) -0.0135(10)

loop_
_geom_bond_atom_site_label_1
_geom_bond_atom_site_label_2
_geom_bond_distance
_geom_bond_site_symmetry_2
_geom_bond_publ_flag
O1 C11 1.3687(16) . ?
O1 C26 1.423(2) . ?
O2 C17 1.3709(17) . ?
O2 C27 1.417(2) . ?
C1 C20 1.5247(18) . ?
C1 C2 1.5442(19) . ?
C1 C6 1.5486(19) . ?
C1 C7 1.6055(17) . ?
C2 C3 1.543(2) . ?
C3 C4 1.528(2) . ?
C4 C5 1.530(2) . ?
C4 C7 1.5663(17) . ?
C5 C6 1.534(2) . ?
C7 C14 1.5289(18) . ?
C7 C8 1.5310(17) . ?
C8 C13 1.3856(18) . ?
C8 C9 1.3915(16) . ?
C9 C10 1.3800(19) . ?
C10 C11 1.375(2) . ?
C11 C12 1.3825(19) . ?
C12 C13 1.3829(19) . ?
C14 C15 1.3831(18) . ?
C14 C19 1.3951(18) . ?
C15 C16 1.389(2) . ?
C16 C17 1.378(2) . ?
C17 C18 1.379(2) . ?
C18 C19 1.380(2) . ?
C20 C21 1.387(2) . ?
C20 C25 1.391(2) . ?
C21 C22 1.385(2) . ?
C22 C23 1.378(3) . ?
C23 C24 1.364(3) . ?
C24 C25 1.375(3) . ?
